data_4346529
loop_
_publ_author_name
'Shi, Fa-Nian'
'Almeida, Jos\'e C'
'Helguero, Luisa A.'
'Fernandes, Maria H. V.'
'Knowles, Jonathan C.'
'Rocha, Jo\~ao'

_publ_section_title
;
 Calcium Phosphonate Frameworks for Treating Bone Tissue Disorders.
;
_journal_issue 20
_journal_name_full 'Inorganic chemistry'
_journal_page_first 9929
_journal_page_last 9935
_journal_paper_doi 10.1021/acs.inorgchem.5b01634
_journal_volume 54
_journal_year 2015
_chemical_formula_sum 'C8 H16 Ca O9 P2'
_chemical_formula_weight 358.23
_space_group_IT_number 15
_space_group_name_Hall '-C 2yc'
_space_group_name_H-M_alt 'C 1 2/c 1'
_symmetry_cell_setting monoclinic
_symmetry_space_group_name_H-M 'C 1 2/c 1'
_atom_sites_solution_hydrogens geom
_atom_sites_solution_primary direct
_atom_sites_solution_secondary difmap
_audit_creation_method SHELXL-97
_cell_angle_alpha 90.00
_cell_angle_beta 103.858(2)
_cell_angle_gamma 90.00
_cell_formula_units_Z 4
_cell_length_a 22.6399(6)
_cell_length_b 7.0842(2)
_cell_length_c 9.1112(3)
_cell_measurement_reflns_used 1619
_cell_measurement_temperature 180(2)
_cell_measurement_theta_max 29.06
_cell_measurement_theta_min 3.02
_cell_volume 1418.77(7)
_computing_cell_refinement 'Bruker SMART'
_computing_data_collection 'Bruker SMART'
_computing_data_reduction 'Bruker SAINT'
_computing_molecular_graphics 'Bruker SHELXTL'
_computing_publication_material 'Bruker SHELXTL'
_computing_structure_refinement 'SHELXL-97 (Sheldrick, 1997)'
_computing_structure_solution 'SHELXS-97 (Sheldrick, 1990)'
_diffrn_ambient_temperature 180(2)
_diffrn_measured_fraction_theta_full 0.986
_diffrn_measured_fraction_theta_max 0.986
_diffrn_measurement_device_type 'CCD area detector'
_diffrn_measurement_method 'phi and omega scans'
_diffrn_radiation_monochromator graphite
_diffrn_radiation_source 'fine-focus sealed tube'
_diffrn_radiation_type MoK\a
_diffrn_radiation_wavelength 0.71073
_diffrn_reflns_av_R_equivalents 0.0562
_diffrn_reflns_av_sigmaI/netI 0.0563
_diffrn_reflns_limit_h_max 32
_diffrn_reflns_limit_h_min -32
_diffrn_reflns_limit_k_max 10
_diffrn_reflns_limit_k_min -10
_diffrn_reflns_limit_l_max 13
_diffrn_reflns_limit_l_min -13
_diffrn_reflns_number 9285
_diffrn_reflns_theta_full 31.50
_diffrn_reflns_theta_max 31.50
_diffrn_reflns_theta_min 1.85
_exptl_absorpt_coefficient_mu 0.706
_exptl_absorpt_correction_T_max 0.9791
_exptl_absorpt_correction_T_min 0.8894
_exptl_absorpt_correction_type multi-scan
_exptl_absorpt_process_details sadabs
_exptl_crystal_colour colourless
_exptl_crystal_density_diffrn 1.677
_exptl_crystal_density_method 'not measured'
_exptl_crystal_description block
_exptl_crystal_F_000 744
_exptl_crystal_size_max 0.17
_exptl_crystal_size_mid 0.08
_exptl_crystal_size_min 0.03
_refine_diff_density_max 0.618
_refine_diff_density_min -0.440
_refine_diff_density_rms 0.099
_refine_ls_extinction_coef 0.0030(6)
_refine_ls_extinction_expression Fc^*^=kFc[1+0.001xFc^2^\l^3^/sin(2\q)]^-1/4^
_refine_ls_extinction_method SHELXL
_refine_ls_goodness_of_fit_ref 1.070
_refine_ls_hydrogen_treatment mixed
_refine_ls_matrix_type full
_refine_ls_number_parameters 108
_refine_ls_number_reflns 2331
_refine_ls_number_restraints 1
_refine_ls_restrained_S_all 1.070
_refine_ls_R_factor_all 0.0604
_refine_ls_R_factor_gt 0.0400
_refine_ls_shift/su_max 0.001
_refine_ls_shift/su_mean 0.000
_refine_ls_structure_factor_coef Fsqd
_refine_ls_weighting_details 'calc w=1/[\s^2^(Fo^2^)+(0.0397P)^2^+0.6303P] where P=(Fo^2^+2Fc^2^)/3'
_refine_ls_weighting_scheme calc
_refine_ls_wR_factor_gt 0.0882
_refine_ls_wR_factor_ref 0.0984
_reflns_number_gt 1769
_reflns_number_total 2331
_reflns_threshold_expression >2sigma(I)
_cod_data_source_file ic5b01634_si_004.cif
_cod_data_source_block CaP1
_cod_depositor_comments
;
The following automatic conversions were performed:

data item '_exptl_absorpt_correction_type' value 'Multi-scan' was
changed to 'multi-scan' in accordance with the
/home/saulius/struct/COD-crude-data/automatic-downloads/DataCite-retrospective/ACS/depositions/lib/dictionaries/cif_core.dic
dictionary named 'cif_core.dic' version 2.4.2 last updated on
2011-04-26.

data item '_symmetry_cell_setting' value 'Monoclinic' was changed to
'monoclinic' in accordance with the
/home/saulius/struct/COD-crude-data/automatic-downloads/DataCite-retrospective/ACS/depositions/lib/dictionaries/cif_core.dic
dictionary named 'cif_core.dic' version 2.4.2 last updated on
2011-04-26.

Automatic conversion script
Id: cif_fix_values 6909 2019-04-08 15:41:33Z antanas 
;
_cod_original_sg_symbol_H-M C2/c
_cod_database_code 4346529

loop_
_symmetry_equiv_pos_as_xyz
'x, y, z'
'-x, y, -z+1/2'
'x+1/2, y+1/2, z'
'-x+1/2, y+1/2, -z+1/2'
'-x, -y, -z'
'x, -y, z-1/2'
'-x+1/2, -y+1/2, -z'
'x+1/2, -y+1/2, z-1/2'

loop_
_atom_site_label
_atom_site_type_symbol
_atom_site_fract_x
_atom_site_fract_y
_atom_site_fract_z
_atom_site_U_iso_or_equiv
_atom_site_adp_type
_atom_site_occupancy
_atom_site_symmetry_multiplicity
_atom_site_calc_flag
_atom_site_refinement_flags
Ca1 Ca 1.0000 0.22535(7) 0.2500 0.01199(14) Uani 1 2 d S
P1 P 0.90703(2) 0.58123(7) 0.40972(6) 0.01144(13) Uani 1 1 d .
C1 C 0.83249(9) 0.6565(3) 0.3088(2) 0.0194(4) Uani 1 1 d .
H1A H 0.8369 0.7682 0.2470 0.023 Uiso 1 1 calc R
H1B H 0.8138 0.5545 0.2386 0.023 Uiso 1 1 calc R
C2 C 0.78989(9) 0.7060(3) 0.4075(2) 0.0181(4) Uani 1 1 d .
C3 C 0.75024(10) 0.5718(3) 0.4402(3) 0.0235(5) Uani 1 1 d .
H3 H 0.7500 0.4482 0.3995 0.028 Uiso 1 1 calc R
C4 C 0.71087(10) 0.6149(3) 0.5314(3) 0.0231(5) Uani 1 1 d .
H4 H 0.6842 0.5205 0.5521 0.028 Uiso 1 1 calc R
O1 O 0.93821(6) 0.49956(19) 0.29460(15) 0.0145(3) Uani 1 1 d .
O2 O 0.89660(7) 0.41758(19) 0.51727(16) 0.0162(3) Uani 1 1 d .
H2A H 0.9095(14) 0.437(4) 0.609(3) 0.044(9) Uiso 1 1 d .
O3 O 0.94066(6) 0.74187(18) 0.50183(15) 0.0144(3) Uani 1 1 d .
O4 O 1.0000 -0.1181(3) 0.2500 0.0382(7) Uani 1 2 d SD
H4A H 0.9894(14) -0.188(4) 0.312(3) 0.046 Uiso 1 1 d D
O5 O 1.07561(7) 0.1009(2) 0.12888(19) 0.0218(4) Uani 1 1 d .
H5A H 1.0859(13) 0.178(5) 0.070(3) 0.050(9) Uiso 1 1 d .
H5B H 1.0727(12) -0.011(4) 0.080(3) 0.037(8) Uiso 1 1 d .

loop_
_atom_site_aniso_label
_atom_site_aniso_U_11
_atom_site_aniso_U_22
_atom_site_aniso_U_33
_atom_site_aniso_U_23
_atom_site_aniso_U_13
_atom_site_aniso_U_12
Ca1 0.0138(3) 0.0119(2) 0.0102(3) 0.000 0.0028(2) 0.000
P1 0.0118(2) 0.0133(2) 0.0098(2) -0.00025(17) 0.00382(18) 0.00059(18)
C1 0.0133(9) 0.0315(11) 0.0139(9) -0.0014(8) 0.0043(8) 0.0043(8)
C2 0.0115(9) 0.0284(11) 0.0148(10) -0.0021(8) 0.0038(8) 0.0039(8)
C3 0.0194(10) 0.0273(11) 0.0253(12) -0.0072(9) 0.0085(9) 0.0012(9)
C4 0.0157(10) 0.0291(11) 0.0269(12) -0.0032(9) 0.0098(9) -0.0024(9)
O1 0.0164(7) 0.0171(7) 0.0117(7) 0.0017(5) 0.0069(5) 0.0041(5)
O2 0.0243(8) 0.0160(7) 0.0102(7) -0.0001(5) 0.0076(6) -0.0044(6)
O3 0.0175(7) 0.0132(6) 0.0120(6) 0.0000(5) 0.0022(5) -0.0014(5)
O4 0.0460(16) 0.0172(11) 0.065(2) 0.000 0.0408(15) 0.000
O5 0.0297(9) 0.0144(7) 0.0260(9) -0.0004(6) 0.0161(7) -0.0005(6)

loop_
_atom_type_symbol
_atom_type_description
_atom_type_scat_dispersion_real
_atom_type_scat_dispersion_imag
_atom_type_scat_source
C C 0.0033 0.0016 'International Tables Vol C Tables 4.2.6.8 and 6.1.1.4'
H H 0.0000 0.0000 'International Tables Vol C Tables 4.2.6.8 and 6.1.1.4'
O O 0.0106 0.0060 'International Tables Vol C Tables 4.2.6.8 and 6.1.1.4'
P P 0.1023 0.0942 'International Tables Vol C Tables 4.2.6.8 and 6.1.1.4'
Ca Ca 0.2262 0.3064 'International Tables Vol C Tables 4.2.6.8 and 6.1.1.4'

loop_
_geom_angle_atom_site_label_1
_geom_angle_atom_site_label_2
_geom_angle_atom_site_label_3
_geom_angle
_geom_angle_site_symmetry_1
_geom_angle_site_symmetry_3
O3 Ca1 O3 168.65(7) 5_766 6_565
O3 Ca1 O5 99.87(5) 5_766 .
O3 Ca1 O5 84.31(5) 6_565 .
O3 Ca1 O5 84.30(5) 5_766 2_755
O3 Ca1 O5 99.87(5) 6_565 2_755
O5 Ca1 O5 137.18(8) . 2_755
O3 Ca1 O4 95.67(3) 5_766 .
O3 Ca1 O4 95.67(3) 6_565 .
O5 Ca1 O4 68.59(4) . .
O5 Ca1 O4 68.59(4) 2_755 .
O3 Ca1 O1 82.27(5) 5_766 2_755
O3 Ca1 O1 88.85(5) 6_565 2_755
O5 Ca1 O1 73.86(5) . 2_755
O5 Ca1 O1 148.11(5) 2_755 2_755
O4 Ca1 O1 141.46(3) . 2_755
O3 Ca1 O1 88.85(5) 5_766 .
O3 Ca1 O1 82.27(5) 6_565 .
O5 Ca1 O1 148.11(5) . .
O5 Ca1 O1 73.86(5) 2_755 .
O4 Ca1 O1 141.46(3) . .
O1 Ca1 O1 77.08(6) 2_755 .
O3 P1 O1 114.67(8) . .
O3 P1 O2 109.94(8) . .
O1 P1 O2 108.36(8) . .
O3 P1 C1 110.36(9) . .
O1 P1 C1 107.19(9) . .
O2 P1 C1 105.93(9) . .
C2 C1 P1 114.80(14) . .
C2 C1 H1A 108.6 . .
P1 C1 H1A 108.6 . .
C2 C1 H1B 108.6 . .
P1 C1 H1B 108.6 . .
H1A C1 H1B 107.5 . .
C4 C2 C3 118.01(19) 7_666 .
C4 C2 C1 121.5(2) 7_666 .
C3 C2 C1 120.5(2) . .
C2 C3 C4 121.2(2) . .
C2 C3 H3 119.4 . .
C4 C3 H3 119.4 . .
C2 C4 C3 120.8(2) 7_666 .
C2 C4 H4 119.6 7_666 .
C3 C4 H4 119.6 . .
P1 O1 Ca1 141.94(8) . .
P1 O2 H2A 116(2) . .
P1 O3 Ca1 134.96(8) . 5_766
Ca1 O4 H4A 127(2) . .
Ca1 O5 H5A 113(2) . .
Ca1 O5 H5B 124.6(17) . .
H5A O5 H5B 105(3) . .

loop_
_geom_bond_atom_site_label_1
_geom_bond_atom_site_label_2
_geom_bond_distance
_geom_bond_site_symmetry_2
Ca1 O3 2.3486(14) 5_766
Ca1 O3 2.3487(14) 6_565
Ca1 O5 2.4147(16) .
Ca1 O5 2.4147(16) 2_755
Ca1 O4 2.433(2) .
Ca1 O1 2.4835(14) 2_755
Ca1 O1 2.4835(14) .
P1 O3 1.5076(14) .
P1 O1 1.5126(14) .
P1 O2 1.5719(14) .
P1 C1 1.798(2) .
C1 C2 1.509(3) .
C1 H1A 0.9900 .
C1 H1B 0.9900 .
C2 C4 1.388(3) 7_666
C2 C3 1.388(3) .
C3 C4 1.390(3) .
C3 H3 0.9500 .
C4 C2 1.388(3) 7_666
C4 H4 0.9500 .
O2 H2A 0.83(3) .
O3 Ca1 2.3487(14) 5_766
O4 H4A 0.831(16) .
O5 H5A 0.84(3) .
O5 H5B 0.90(3) .

loop_
_geom_hbond_atom_site_label_D
_geom_hbond_atom_site_label_H
_geom_hbond_atom_site_label_A
_geom_hbond_distance_DH
_geom_hbond_distance_HA
_geom_hbond_distance_DA
_geom_hbond_angle_DHA
_geom_hbond_site_symmetry_A
O2 H2A O1 0.83(3) 1.72(3) 2.5449(19) 174(3) 6_566
O4 H4A O1 0.831(16) 2.48(3) 3.119(3) 134(3) 1_545
O4 H4A O3 0.831(16) 2.315(19) 3.0871(16) 155(3) 1_545
O5 H5A O2 0.84(3) 1.95(3) 2.757(2) 160(3) 2_755
O5 H5B O3 0.90(3) 1.90(3) 2.795(2) 171(3) 2_745

loop_
_geom_torsion_atom_site_label_1
_geom_torsion_atom_site_label_2
_geom_torsion_atom_site_label_3
_geom_torsion_atom_site_label_4
_geom_torsion
_geom_torsion_site_symmetry_1
_geom_torsion_site_symmetry_4
O3 P1 C1 C2 -66.18(18) . .
O1 P1 C1 C2 168.31(15) . .
O2 P1 C1 C2 52.77(18) . .
P1 C1 C2 C4 86.0(2) . 7_666
P1 C1 C2 C3 -93.7(2) . .
C4 C2 C3 C4 0.0(4) 7_666 .
C1 C2 C3 C4 179.8(2) . .
C2 C3 C4 C2 0.0(4) . 7_666
O3 P1 O1 Ca1 102.76(13) . .
O2 P1 O1 Ca1 -20.45(16) . .
C1 P1 O1 Ca1 -134.37(13) . .
O3 Ca1 O1 P1 -45.08(13) 5_766 .
O3 Ca1 O1 P1 141.99(14) 6_565 .
O5 Ca1 O1 P1 -152.07(12) . .
O5 Ca1 O1 P1 39.32(13) 2_755 .
O4 Ca1 O1 P1 52.58(16) . .
O1 Ca1 O1 P1 -127.42(16) 2_755 .
O1 P1 O3 Ca1 -104.05(11) . 5_766
O2 P1 O3 Ca1 18.31(13) . 5_766
C1 P1 O3 Ca1 134.80(11) . 5_766
